data_4075135
loop_
_publ_author_name
'Benito-Garagorri, David'
'Becker, Eva'
'Wiedermann, Julia'
'Lackner, Wolfgang'
'Pollak, Martin'
'Mereiter, Kurt'
'Kisala, Joanna'
'Kirchner, Karl'

_publ_section_title
;
 Achiral and Chiral Transition Metal Complexes with Modularly Designed
 Tridentate PNP Pincer-Type Ligands Based on N-Heterocyclic Diamines
;
_journal_issue 8
_journal_name_full Organometallics
_journal_page_first 1900
_journal_paper_doi 10.1021/om0600644
_journal_volume 25
_journal_year 2006
_chemical_formula_moiety '2(C21 H41 Br N3 Ni P2), Br, Br, (C H4 O)'
_chemical_formula_sum 'C43 H86 Br4 N6 Ni2 O P4'
_chemical_formula_weight 1264.04
_chemical_name_common '1125 [Ni(PNP-tBu)(Br)]Br.(MeOH)0.5'
_chemical_name_systematic
; 
 ? 
;
_space_group_IT_number 2
_symmetry_cell_setting triclinic
_symmetry_space_group_name_Hall '-P 1'
_symmetry_space_group_name_H-M 'P -1'
_atom_sites_solution_hydrogens geom
_atom_sites_solution_primary direct
_atom_sites_solution_secondary difmap
_audit_creation_method SHELXL-97
_cell_angle_alpha 80.501(1)
_cell_angle_beta 88.178(1)
_cell_angle_gamma 80.752(1)
_cell_formula_units_Z 1
_cell_length_a 7.8079(4)
_cell_length_b 7.9355(4)
_cell_length_c 22.6580(11)
_cell_measurement_reflns_used 7144
_cell_measurement_temperature 100(2)
_cell_measurement_theta_max 29.98
_cell_measurement_theta_min 2.64
_cell_volume 1366.61(12)
_computing_cell_refinement 'Bruker SAINT'
_computing_data_collection 'Bruker SMART'
_computing_data_reduction 'Bruker SAINT, SADABS, XPREP'
_computing_molecular_graphics 'Bruker SHELXTL'
_computing_publication_material 'Bruker SHELXTL'
_computing_structure_refinement 'SHELXL-97 (Sheldrick, 1997)'
_computing_structure_solution 'SHELXS-97 (Sheldrick, 1997)'
_diffrn_ambient_temperature 100(2)
_diffrn_measured_fraction_theta_full 0.994
_diffrn_measured_fraction_theta_max 0.994
_diffrn_measurement_device_type 'CCD area detector'
_diffrn_measurement_method 'phi and omega scans'
_diffrn_radiation_monochromator graphite
_diffrn_radiation_source 'fine-focus sealed tube'
_diffrn_radiation_type MoK\a
_diffrn_radiation_wavelength 0.71073
_diffrn_reflns_av_R_equivalents 0.0216
_diffrn_reflns_av_sigmaI/netI 0.0218
_diffrn_reflns_limit_h_max 10
_diffrn_reflns_limit_h_min -10
_diffrn_reflns_limit_k_max 11
_diffrn_reflns_limit_k_min -11
_diffrn_reflns_limit_l_max 31
_diffrn_reflns_limit_l_min -31
_diffrn_reflns_number 25539
_diffrn_reflns_theta_full 30.00
_diffrn_reflns_theta_max 30.00
_diffrn_reflns_theta_min 2.64
_diffrn_standards_decay_% 0
_exptl_absorpt_coefficient_mu 3.767
_exptl_absorpt_correction_T_max 0.47
_exptl_absorpt_correction_T_min 0.31
_exptl_absorpt_correction_type multi-scan
_exptl_absorpt_process_details 'program SADABS, V2.10'
_exptl_crystal_colour brown
_exptl_crystal_density_diffrn 1.536
_exptl_crystal_density_method 'not measured'
_exptl_crystal_description block
_exptl_crystal_F_000 650
_exptl_crystal_size_max 0.49
_exptl_crystal_size_mid 0.26
_exptl_crystal_size_min 0.20
_refine_diff_density_max 0.831
_refine_diff_density_min -0.467
_refine_diff_density_rms 0.064
_refine_ls_extinction_method none
_refine_ls_goodness_of_fit_ref 1.025
_refine_ls_hydrogen_treatment mixed
_refine_ls_matrix_type full
_refine_ls_number_parameters 280
_refine_ls_number_reflns 7905
_refine_ls_number_restraints 90
_refine_ls_restrained_S_all 1.020
_refine_ls_R_factor_all 0.0253
_refine_ls_R_factor_gt 0.0218
_refine_ls_shift/su_max 0.002
_refine_ls_shift/su_mean 0.000
_refine_ls_structure_factor_coef Fsqd
_refine_ls_weighting_details 'calc w=1/[\s^2^(Fo^2^)+(0.0260P)^2^+0.6140P] where P=(Fo^2^+2Fc^2^)/3'
_refine_ls_weighting_scheme calc
_refine_ls_wR_factor_gt 0.0535
_refine_ls_wR_factor_ref 0.0549
_reflns_number_gt 7184
_reflns_number_total 7905
_reflns_threshold_expression >2sigma(I)
_cod_data_source_file om0600644si20060122_054457.cif
_cod_data_source_block 17c-1125
_cod_depositor_comments
;
The following automatic conversions were performed:

'_symmetry_cell_setting' value 'Triclinic' changed to 'triclinic'
according to /home/saulius/struct/CIF-dictionaries/cif_core.dic
dictionary named 'cif_core.dic' version 2.4.1 from 2010-06-29.

Automatic conversion script
Id: cif_fix_values 1715 2011-07-08 13:25:40Z adriana 
;
_cod_original_sg_symbol_H-M P-1
_cod_database_code 4075135

loop_
_symmetry_equiv_pos_as_xyz
'x, y, z'
'-x, -y, -z'

loop_
_atom_site_label
_atom_site_type_symbol
_atom_site_fract_x
_atom_site_fract_y
_atom_site_fract_z
_atom_site_U_iso_or_equiv
_atom_site_adp_type
_atom_site_occupancy
_atom_site_symmetry_multiplicity
_atom_site_calc_flag
_atom_site_refinement_flags
_atom_site_disorder_assembly
_atom_site_disorder_group
Ni Ni 0.37718(2) 0.18735(2) 0.243550(7) 0.01167(4) Uani 1 1 d U . .
Br1 Br 0.625978(18) -0.012570(18) 0.259246(6) 0.02055(4) Uani 1 1 d U . .
P1 P 0.35426(4) 0.16402(4) 0.148516(14) 0.01154(6) Uani 1 1 d U . .
P2 P 0.34915(4) 0.22404(4) 0.337995(14) 0.01300(6) Uani 1 1 d DU . .
N1 N 0.17706(14) 0.35828(13) 0.22984(5) 0.01223(18) Uani 1 1 d U . .
N2 N 0.20145(14) 0.33998(14) 0.12872(5) 0.0142(2) Uani 1 1 d U . .
H2N H 0.1803 0.3830 0.0908 0.017 Uiso 1 1 calc R . .
N3 N 0.16186(14) 0.36688(15) 0.33186(5) 0.0164(2) Uani 1 1 d U . .
H3N H 0.1098 0.4012 0.3638 0.020 Uiso 1 1 calc R . .
C1 C 0.11168(16) 0.41342(15) 0.17346(5) 0.0122(2) Uani 1 1 d U . .
C2 C -0.03700(16) 0.53627(16) 0.16205(6) 0.0145(2) Uani 1 1 d U . .
H2 H -0.0806 0.5727 0.1226 0.017 Uiso 1 1 calc R . .
C3 C -0.11964(17) 0.60384(17) 0.20997(6) 0.0163(2) Uani 1 1 d U . .
H3 H -0.2224 0.6865 0.2033 0.020 Uiso 1 1 calc R . .
C4 C -0.05489(17) 0.55287(17) 0.26735(6) 0.0167(2) Uani 1 1 d U . .
H4 H -0.1099 0.6018 0.3000 0.020 Uiso 1 1 calc R . .
C5 C 0.09327(16) 0.42769(16) 0.27609(6) 0.0136(2) Uani 1 1 d U . .
C6 C 0.24670(17) -0.02324(17) 0.13824(6) 0.0160(2) Uani 1 1 d U . .
C7 C 0.3595(2) -0.19664(18) 0.16255(8) 0.0242(3) Uani 1 1 d U . .
H7A H 0.2998 -0.2920 0.1565 0.036 Uiso 1 1 calc R . .
H7B H 0.3796 -0.2027 0.2054 0.036 Uiso 1 1 calc R . .
H7C H 0.4710 -0.2058 0.1412 0.036 Uiso 1 1 calc R . .
C8 C 0.08036(18) -0.00519(19) 0.17654(7) 0.0212(3) Uani 1 1 d U . .
H8A H 0.0164 -0.0999 0.1733 0.032 Uiso 1 1 calc R . .
H8B H 0.0075 0.1057 0.1622 0.032 Uiso 1 1 calc R . .
H8C H 0.1112 -0.0099 0.2184 0.032 Uiso 1 1 calc R . .
C9 C 0.1973(2) -0.01967(19) 0.07311(6) 0.0219(3) Uani 1 1 d U . .
H9A H 0.1417 -0.1203 0.0703 0.033 Uiso 1 1 calc R . .
H9B H 0.3021 -0.0230 0.0480 0.033 Uiso 1 1 calc R . .
H9C H 0.1167 0.0866 0.0593 0.033 Uiso 1 1 calc R . .
C10 C 0.53477(16) 0.20383(17) 0.09499(6) 0.0147(2) Uani 1 1 d U . .
C11 C 0.66610(17) 0.03858(18) 0.09348(6) 0.0193(3) Uani 1 1 d U . .
H11A H 0.7592 0.0639 0.0649 0.029 Uiso 1 1 calc R . .
H11B H 0.6076 -0.0502 0.0811 0.029 Uiso 1 1 calc R . .
H11C H 0.7154 -0.0035 0.1334 0.029 Uiso 1 1 calc R . .
C12 C 0.62377(19) 0.33906(19) 0.11857(7) 0.0221(3) Uani 1 1 d U . .
H12A H 0.7209 0.3660 0.0921 0.033 Uiso 1 1 calc R . .
H12B H 0.6672 0.2926 0.1591 0.033 Uiso 1 1 calc R . .
H12C H 0.5399 0.4447 0.1195 0.033 Uiso 1 1 calc R . .
C13 C 0.46966(18) 0.27820(19) 0.03137(6) 0.0198(3) Uani 1 1 d U . .
H13A H 0.5688 0.2969 0.0049 0.030 Uiso 1 1 calc R . .
H13B H 0.3928 0.3885 0.0317 0.030 Uiso 1 1 calc R . .
H13C H 0.4058 0.1966 0.0169 0.030 Uiso 1 1 calc R . .
C14 C 0.2909(2) 0.03403(18) 0.39046(6) 0.0218(3) Uani 1 1 d U . .
C15 C 0.4531(3) -0.0894(2) 0.41501(7) 0.0332(4) Uani 1 1 d U . .
H15A H 0.4187 -0.1876 0.4423 0.050 Uiso 1 1 calc R . .
H15B H 0.5236 -0.0281 0.4366 0.050 Uiso 1 1 calc R . .
H15C H 0.5211 -0.1316 0.3818 0.050 Uiso 1 1 calc R . .
C16 C 0.1874(3) -0.0568(2) 0.35199(8) 0.0345(4) Uani 1 1 d U . .
H16A H 0.1518 -0.1590 0.3767 0.052 Uiso 1 1 calc R . .
H16B H 0.2602 -0.0923 0.3188 0.052 Uiso 1 1 calc R . .
H16C H 0.0842 0.0231 0.3361 0.052 Uiso 1 1 calc R . .
C17 C 0.1742(2) 0.0869(2) 0.44250(7) 0.0277(3) Uani 1 1 d U . .
H17A H 0.1476 -0.0171 0.4686 0.042 Uiso 1 1 calc R . .
H17B H 0.0661 0.1580 0.4265 0.042 Uiso 1 1 calc R . .
H17C H 0.2347 0.1535 0.4655 0.042 Uiso 1 1 calc R . .
C18 C 0.50604(17) 0.34287(17) 0.36778(6) 0.0172(2) Uani 1 1 d U . .
C19 C 0.69149(19) 0.2420(2) 0.37088(8) 0.0303(3) Uani 1 1 d U . .
H19A H 0.7693 0.3089 0.3867 0.045 Uiso 1 1 calc R . .
H19B H 0.7302 0.2221 0.3307 0.045 Uiso 1 1 calc R . .
H19C H 0.6934 0.1306 0.3972 0.045 Uiso 1 1 calc R . .
C20 C 0.5043(2) 0.50913(19) 0.32163(7) 0.0249(3) Uani 1 1 d U . .
H20A H 0.5845 0.5793 0.3343 0.037 Uiso 1 1 calc R . .
H20B H 0.3868 0.5754 0.3188 0.037 Uiso 1 1 calc R . .
H20C H 0.5405 0.4784 0.2825 0.037 Uiso 1 1 calc R . .
C21 C 0.4515(2) 0.3914(2) 0.42897(7) 0.0249(3) Uani 1 1 d U . .
H21A H 0.5376 0.4533 0.4427 0.037 Uiso 1 1 calc R . .
H21B H 0.4438 0.2861 0.4577 0.037 Uiso 1 1 calc R . .
H21C H 0.3381 0.4659 0.4257 0.037 Uiso 1 1 calc R . .
Br2 Br 0.0000 0.5000 0.0000 0.03604(7) Uani 1 2 d S . .
Br3 Br -0.06332(5) 0.57114(4) 0.436603(14) 0.02243(6) Uani 0.50 1 d PD A 1
C22 C 0.1366(4) 0.3151(4) 0.57674(15) 0.0265(6) Uiso 0.50 1 d PDU B 2
H22A H 0.0889 0.2274 0.5594 0.040 Uiso 0.50 1 calc PR B 2
H22B H 0.1726 0.2681 0.6180 0.040 Uiso 0.50 1 calc PR B 2
H22C H 0.2371 0.3472 0.5531 0.040 Uiso 0.50 1 calc PR B 2
O1 O 0.0099(4) 0.4612(4) 0.57637(15) 0.0358(8) Uiso 0.50 1 d PDU B 2
H1O H -0.0165(7) 0.4960(6) 0.54219(19) 0.043 Uiso 0.50 1 d PD C 2

loop_
_atom_site_aniso_label
_atom_site_aniso_U_11
_atom_site_aniso_U_22
_atom_site_aniso_U_33
_atom_site_aniso_U_23
_atom_site_aniso_U_13
_atom_site_aniso_U_12
Ni 0.01213(7) 0.01178(7) 0.01050(7) -0.00207(5) -0.00038(5) 0.00023(5)
Br1 0.01954(7) 0.02176(7) 0.01744(7) -0.00508(5) -0.00307(5) 0.00796(5)
P1 0.01161(14) 0.01181(13) 0.01132(14) -0.00245(11) 0.00016(10) -0.00162(11)
P2 0.01477(14) 0.01297(14) 0.01087(14) -0.00180(11) -0.00055(11) -0.00111(11)
N1 0.0126(5) 0.0120(4) 0.0122(5) -0.0023(4) 0.0002(4) -0.0017(4)
N2 0.0164(5) 0.0147(5) 0.0102(4) -0.0017(4) -0.0006(4) 0.0007(4)
N3 0.0158(5) 0.0211(5) 0.0117(5) -0.0047(4) 0.0009(4) 0.0011(4)
C1 0.0131(5) 0.0112(5) 0.0127(5) -0.0023(4) 0.0001(4) -0.0030(4)
C2 0.0141(5) 0.0137(5) 0.0152(5) -0.0011(4) -0.0020(4) -0.0011(4)
C3 0.0134(5) 0.0144(5) 0.0202(6) -0.0025(5) -0.0005(4) 0.0004(4)
C4 0.0150(6) 0.0168(6) 0.0178(6) -0.0051(5) 0.0017(4) 0.0007(4)
C5 0.0130(5) 0.0143(5) 0.0138(5) -0.0032(4) 0.0014(4) -0.0027(4)
C6 0.0151(6) 0.0150(5) 0.0190(6) -0.0039(5) -0.0005(4) -0.0045(4)
C7 0.0237(7) 0.0137(6) 0.0350(8) -0.0016(5) -0.0041(6) -0.0042(5)
C8 0.0192(6) 0.0234(7) 0.0234(7) -0.0058(5) 0.0037(5) -0.0093(5)
C9 0.0250(7) 0.0239(7) 0.0201(6) -0.0085(5) -0.0019(5) -0.0085(5)
C10 0.0133(5) 0.0172(6) 0.0143(5) -0.0038(4) 0.0022(4) -0.0035(4)
C11 0.0155(6) 0.0226(6) 0.0195(6) -0.0062(5) 0.0026(5) 0.0002(5)
C12 0.0211(7) 0.0238(7) 0.0246(7) -0.0071(5) 0.0042(5) -0.0111(5)
C13 0.0202(6) 0.0232(6) 0.0148(6) -0.0008(5) 0.0028(5) -0.0029(5)
C14 0.0342(8) 0.0183(6) 0.0135(6) -0.0007(5) 0.0020(5) -0.0081(5)
C15 0.0545(10) 0.0188(7) 0.0206(7) 0.0034(5) -0.0007(7) 0.0044(7)
C16 0.0566(11) 0.0309(8) 0.0231(8) -0.0057(6) 0.0064(7) -0.0282(8)
C17 0.0378(8) 0.0296(8) 0.0171(7) -0.0020(6) 0.0072(6) -0.0129(6)
C18 0.0169(6) 0.0177(6) 0.0179(6) -0.0049(5) -0.0027(5) -0.0027(5)
C19 0.0178(7) 0.0315(8) 0.0436(10) -0.0151(7) -0.0089(6) 0.0012(6)
C20 0.0294(7) 0.0217(7) 0.0251(7) -0.0010(5) 0.0006(6) -0.0111(6)
C21 0.0306(8) 0.0272(7) 0.0198(6) -0.0089(5) -0.0021(5) -0.0079(6)
Br2 0.02221(10) 0.06456(17) 0.01296(9) 0.00234(9) -0.00286(7) 0.00989(10)
Br3 0.02485(15) 0.02596(15) 0.01659(13) -0.00616(11) 0.00182(11) -0.00194(12)

loop_
_atom_type_symbol
_atom_type_description
_atom_type_scat_dispersion_real
_atom_type_scat_dispersion_imag
_atom_type_scat_source
C C 0.0033 0.0016 'International Tables Vol C Tables 4.2.6.8 and 6.1.1.4'
H H 0.0000 0.0000 'International Tables Vol C Tables 4.2.6.8 and 6.1.1.4'
N N 0.0061 0.0033 'International Tables Vol C Tables 4.2.6.8 and 6.1.1.4'
O O 0.0106 0.0060 'International Tables Vol C Tables 4.2.6.8 and 6.1.1.4'
P P 0.1023 0.0942 'International Tables Vol C Tables 4.2.6.8 and 6.1.1.4'
Ni Ni 0.3393 1.1124 'International Tables Vol C Tables 4.2.6.8 and 6.1.1.4'
Br Br -0.2901 2.4595 'International Tables Vol C Tables 4.2.6.8 and 6.1.1.4'

loop_
_geom_angle_atom_site_label_1
_geom_angle_atom_site_label_2
_geom_angle_atom_site_label_3
_geom_angle
N1 Ni P2 85.73(3)
N1 Ni P1 85.32(3)
P2 Ni P1 169.729(14)
N1 Ni Br1 177.98(3)
P2 Ni Br1 94.442(11)
P1 Ni Br1 94.681(10)
N2 P1 C10 103.16(6)
N2 P1 C6 104.54(6)
C10 P1 C6 114.49(6)
N2 P1 Ni 97.97(4)
C10 P1 Ni 120.50(4)
C6 P1 Ni 112.64(4)
N3 P2 C18 103.67(6)
N3 P2 C14 103.42(6)
C18 P2 C14 115.30(6)
N3 P2 Ni 98.30(4)
C18 P2 Ni 117.79(5)
C14 P2 Ni 114.70(5)
C5 N1 C1 118.36(11)
C5 N1 Ni 120.81(8)
C1 N1 Ni 120.82(8)
C1 N2 P1 117.98(9)
C1 N2 H2N 121.0
P1 N2 H2N 121.0
C5 N3 P2 118.54(9)
C5 N3 H3N 120.7
P2 N3 H3N 120.7
N1 C1 N2 115.86(11)
N1 C1 C2 122.24(11)
N2 C1 C2 121.90(11)
C3 C2 C1 118.06(12)
C3 C2 H2 121.0
C1 C2 H2 121.0
C4 C3 C2 121.03(12)
C4 C3 H3 119.5
C2 C3 H3 119.5
C3 C4 C5 118.26(12)
C3 C4 H4 120.9
C5 C4 H4 120.9
N1 C5 N3 116.35(11)
N1 C5 C4 122.03(12)
N3 C5 C4 121.61(12)
C9 C6 C7 110.18(12)
C9 C6 C8 109.09(11)
C7 C6 C8 108.17(12)
C9 C6 P1 112.94(9)
C7 C6 P1 111.40(9)
C8 C6 P1 104.80(9)
C6 C7 H7A 109.5
C6 C7 H7B 109.5
H7A C7 H7B 109.5
C6 C7 H7C 109.5
H7A C7 H7C 109.5
H7B C7 H7C 109.5
C6 C8 H8A 109.5
C6 C8 H8B 109.5
H8A C8 H8B 109.5
C6 C8 H8C 109.5
H8A C8 H8C 109.5
H8B C8 H8C 109.5
C6 C9 H9A 109.5
C6 C9 H9B 109.5
H9A C9 H9B 109.5
C6 C9 H9C 109.5
H9A C9 H9C 109.5
H9B C9 H9C 109.5
C11 C10 C13 109.34(11)
C11 C10 C12 109.48(11)
C13 C10 C12 108.65(11)
C11 C10 P1 111.51(9)
C13 C10 P1 112.39(9)
C12 C10 P1 105.35(9)
C10 C11 H11A 109.5
C10 C11 H11B 109.5
H11A C11 H11B 109.5
C10 C11 H11C 109.5
H11A C11 H11C 109.5
H11B C11 H11C 109.5
C10 C12 H12A 109.5
C10 C12 H12B 109.5
H12A C12 H12B 109.5
C10 C12 H12C 109.5
H12A C12 H12C 109.5
H12B C12 H12C 109.5
C10 C13 H13A 109.5
C10 C13 H13B 109.5
H13A C13 H13B 109.5
C10 C13 H13C 109.5
H13A C13 H13C 109.5
H13B C13 H13C 109.5
C15 C14 C17 109.90(13)
C15 C14 C16 109.76(14)
C17 C14 C16 108.40(13)
C15 C14 P2 111.27(11)
C17 C14 P2 112.73(10)
C16 C14 P2 104.59(10)
C14 C15 H15A 109.5
C14 C15 H15B 109.5
H15A C15 H15B 109.5
C14 C15 H15C 109.5
H15A C15 H15C 109.5
H15B C15 H15C 109.5
C14 C16 H16A 109.5
C14 C16 H16B 109.5
H16A C16 H16B 109.5
C14 C16 H16C 109.5
H16A C16 H16C 109.5
H16B C16 H16C 109.5
C14 C17 H17A 109.5
C14 C17 H17B 109.5
H17A C17 H17B 109.5
C14 C17 H17C 109.5
H17A C17 H17C 109.5
H17B C17 H17C 109.5
C21 C18 C19 109.89(12)
C21 C18 C20 109.29(12)
C19 C18 C20 108.10(12)
C21 C18 P2 112.52(10)
C19 C18 P2 112.23(10)
C20 C18 P2 104.56(9)
C18 C19 H19A 109.5
C18 C19 H19B 109.5
H19A C19 H19B 109.5
C18 C19 H19C 109.5
H19A C19 H19C 109.5
H19B C19 H19C 109.5
C18 C20 H20A 109.5
C18 C20 H20B 109.5
H20A C20 H20B 109.5
C18 C20 H20C 109.5
H20A C20 H20C 109.5
H20B C20 H20C 109.5
C18 C21 H21A 109.5
C18 C21 H21B 109.5
H21A C21 H21B 109.5
C18 C21 H21C 109.5
H21A C21 H21C 109.5
H21B C21 H21C 109.5
O1 C22 H22A 109.5
O1 C22 H22B 109.5
H22A C22 H22B 109.5
O1 C22 H22C 109.5
H22A C22 H22C 109.5
H22B C22 H22C 109.5
C22 O1 H1O 106.8(4)

loop_
_geom_bond_atom_site_label_1
_geom_bond_atom_site_label_2
_geom_bond_distance
Ni N1 1.8943(10)
Ni P2 2.2062(4)
Ni P1 2.2067(4)
Ni Br1 2.2987(2)
P1 N2 1.6930(11)
P1 C10 1.8615(13)
P1 C6 1.8696(13)
P2 N3 1.6943(12)
P2 C18 1.8652(13)
P2 C14 1.8676(14)
N1 C5 1.3641(16)
N1 C1 1.3671(16)
N2 C1 1.3702(15)
N2 H2N 0.8800
N3 C5 1.3694(16)
N3 H3N 0.8800
C1 C2 1.3918(17)
C2 C3 1.3854(18)
C2 H2 0.9500
C3 C4 1.3826(19)
C3 H3 0.9500
C4 C5 1.3944(17)
C4 H4 0.9500
C6 C9 1.5318(19)
C6 C7 1.5375(19)
C6 C8 1.5395(19)
C7 H7A 0.9800
C7 H7B 0.9800
C7 H7C 0.9800
C8 H8A 0.9800
C8 H8B 0.9800
C8 H8C 0.9800
C9 H9A 0.9800
C9 H9B 0.9800
C9 H9C 0.9800
C10 C11 1.5338(18)
C10 C13 1.5342(19)
C10 C12 1.5402(18)
C11 H11A 0.9800
C11 H11B 0.9800
C11 H11C 0.9800
C12 H12A 0.9800
C12 H12B 0.9800
C12 H12C 0.9800
C13 H13A 0.9800
C13 H13B 0.9800
C13 H13C 0.9800
C14 C15 1.530(2)
C14 C17 1.539(2)
C14 C16 1.540(2)
C15 H15A 0.9800
C15 H15B 0.9800
C15 H15C 0.9800
C16 H16A 0.9800
C16 H16B 0.9800
C16 H16C 0.9800
C17 H17A 0.9800
C17 H17B 0.9800
C17 H17C 0.9800
C18 C21 1.529(2)
C18 C19 1.536(2)
C18 C20 1.541(2)
C19 H19A 0.9800
C19 H19B 0.9800
C19 H19C 0.9800
C20 H20A 0.9800
C20 H20B 0.9800
C20 H20C 0.9800
C21 H21A 0.9800
C21 H21B 0.9800
C21 H21C 0.9800
C22 O1 1.397(4)
C22 H22A 0.9800
C22 H22B 0.9800
C22 H22C 0.9800
O1 H1O 0.8000(10)

loop_
_geom_hbond_atom_site_label_D
_geom_hbond_atom_site_label_H
_geom_hbond_atom_site_label_A
_geom_hbond_distance_DH
_geom_hbond_distance_HA
_geom_hbond_distance_DA
_geom_hbond_angle_DHA
_geom_hbond_site_symmetry_A
N2 H2N Br2 0.88 2.49 3.3196(11) 156.8 .
N3 H3N Br3 0.88 2.52 3.3822(12) 165.1 .
N3 H3N O1 0.88 2.00 2.855(4) 165.3 2_566
O1 H1O Br3 0.8000(10) 2.393(4) 3.187(3) 172.2(6) .

loop_
_geom_torsion_atom_site_label_1
_geom_torsion_atom_site_label_2
_geom_torsion_atom_site_label_3
_geom_torsion_atom_site_label_4
_geom_torsion
N1 Ni P1 N2 10.48(5)
P2 Ni P1 N2 39.91(9)
Br1 Ni P1 N2 -167.49(4)
N1 Ni P1 C10 120.93(6)
P2 Ni P1 C10 150.36(8)
Br1 Ni P1 C10 -57.04(5)
N1 Ni P1 C6 -98.98(6)
P2 Ni P1 C6 -69.55(9)
Br1 Ni P1 C6 83.05(5)
N1 Ni P2 N3 3.89(5)
P1 Ni P2 N3 -25.52(9)
Br1 Ni P2 N3 -178.12(4)
N1 Ni P2 C18 -106.40(6)
P1 Ni P2 C18 -135.81(9)
Br1 Ni P2 C18 71.58(5)
N1 Ni P2 C14 112.87(6)
P1 Ni P2 C14 83.46(10)
Br1 Ni P2 C14 -69.15(6)
P2 Ni N1 C5 -2.79(9)
P1 Ni N1 C5 172.17(10)
P2 Ni N1 C1 178.10(9)
P1 Ni N1 C1 -6.94(9)
C10 P1 N2 C1 -139.02(10)
C6 P1 N2 C1 100.95(10)
Ni P1 N2 C1 -15.02(10)
C18 P2 N3 C5 115.99(10)
C14 P2 N3 C5 -123.34(10)
Ni P2 N3 C5 -5.38(10)
C5 N1 C1 N2 179.71(11)
Ni N1 C1 N2 -1.16(15)
C5 N1 C1 C2 -0.42(18)
Ni N1 C1 C2 178.72(9)
P1 N2 C1 N1 12.28(15)
P1 N2 C1 C2 -167.59(10)
N1 C1 C2 C3 0.15(19)
N2 C1 C2 C3 -179.98(12)
C1 C2 C3 C4 1.00(19)
C2 C3 C4 C5 -1.8(2)
C1 N1 C5 N3 179.10(11)
Ni N1 C5 N3 -0.03(15)
C1 N1 C5 C4 -0.46(18)
Ni N1 C5 C4 -179.59(10)
P2 N3 C5 N1 4.19(16)
P2 N3 C5 C4 -176.25(10)
C3 C4 C5 N1 1.56(19)
C3 C4 C5 N3 -177.97(12)
N2 P1 C6 C9 63.19(11)
C10 P1 C6 C9 -48.94(12)
Ni P1 C6 C9 168.46(8)
N2 P1 C6 C7 -172.19(10)
C10 P1 C6 C7 75.68(11)
Ni P1 C6 C7 -66.91(10)
N2 P1 C6 C8 -55.44(10)
C10 P1 C6 C8 -167.57(9)
Ni P1 C6 C8 49.83(10)
N2 P1 C10 C11 -164.32(9)
C6 P1 C10 C11 -51.37(11)
Ni P1 C10 C11 88.04(9)
N2 P1 C10 C13 -41.13(10)
C6 P1 C10 C13 71.81(11)
Ni P1 C10 C13 -148.78(8)
N2 P1 C10 C12 77.01(10)
C6 P1 C10 C12 -170.04(9)
Ni P1 C10 C12 -30.63(10)
N3 P2 C14 C15 -164.70(10)
C18 P2 C14 C15 -52.28(12)
Ni P2 C14 C15 89.46(11)
N3 P2 C14 C17 -40.71(12)
C18 P2 C14 C17 71.72(13)
Ni P2 C14 C17 -146.55(10)
N3 P2 C14 C16 76.86(12)
C18 P2 C14 C16 -170.72(11)
Ni P2 C14 C16 -28.99(12)
N3 P2 C18 C21 61.18(11)
C14 P2 C18 C21 -51.09(12)
Ni P2 C18 C21 168.41(8)
N3 P2 C18 C19 -174.25(11)
C14 P2 C18 C19 73.48(13)
Ni P2 C18 C19 -67.02(12)
N3 P2 C18 C20 -57.31(10)
C14 P2 C18 C20 -169.58(9)
Ni P2 C18 C20 49.91(10)
